data_4515347
loop_
_publ_author_name
'Zhao, Xiaoyu'
'Song, Xiaoyu'
'Li, Yang'
'Chang, Ze'
'Chen, Long'

_publ_section_title
;
 Targeted Construction of Light-Harvesting Metal-Organic Frameworks
 Featuring Efficient Host-Guest Energy Transfer.
;
_journal_issue 6
_journal_name_full 'ACS applied materials &amp; interfaces'
_journal_page_first 5633
_journal_page_last 5640
_journal_paper_doi 10.1021/acsami.7b17755
_journal_volume 10
_journal_year 2018
_chemical_formula_sum 'C31 H20 N2 O4 Zn'
_chemical_formula_weight 549.86
_space_group_crystal_system hexagonal
_space_group_IT_number 181
_space_group_name_Hall 'P 64 2 (0 0 2)'
_space_group_name_H-M_alt 'P 64 2 2'
_atom_sites_solution_hydrogens geom
_audit_creation_method SHELXL-2014/7
_cell_angle_alpha 90
_cell_angle_beta 90
_cell_angle_gamma 120
_cell_formula_units_Z 6
_cell_length_a 16.8016(18)
_cell_length_b 16.8016(18)
_cell_length_c 25.828(5)
_cell_measurement_reflns_used 8822
_cell_measurement_temperature 113
_cell_measurement_theta_max 25.4
_cell_measurement_theta_min 3.2
_cell_volume 6314.3(16)
_computing_cell_refinement
;
CrystalClear-SM Expert 2.1 b42 (Rigaku, 2015)
;
_computing_data_collection
;
CrystalClear-SM Expert 2.1 b42 (Rigaku, 2015)
;
_computing_data_reduction
;
CrystalClear-SM Expert 2.1 b42 (Rigaku, 2015)
;
_computing_structure_refinement 'SHELXL-2014/7 (Sheldrick, 2014)'
_diffrn_ambient_temperature 113
_diffrn_measured_fraction_theta_full 0.996
_diffrn_measured_fraction_theta_max 0.988
_diffrn_measurement_device_type
;
Rigaku Pilatus 200K
;
_diffrn_radiation_type MoK\a
_diffrn_radiation_wavelength 0.71073
_diffrn_reflns_av_R_equivalents 0.0623
_diffrn_reflns_av_unetI/netI 0.0356
_diffrn_reflns_Laue_measured_fraction_full 0.996
_diffrn_reflns_Laue_measured_fraction_max 0.988
_diffrn_reflns_limit_h_max 20
_diffrn_reflns_limit_h_min -21
_diffrn_reflns_limit_k_max 21
_diffrn_reflns_limit_k_min -21
_diffrn_reflns_limit_l_max 33
_diffrn_reflns_limit_l_min -33
_diffrn_reflns_number 63724
_diffrn_reflns_point_group_measured_fraction_full 0.997
_diffrn_reflns_point_group_measured_fraction_max 0.989
_diffrn_reflns_theta_full 25.242
_diffrn_reflns_theta_max 27.720
_diffrn_reflns_theta_min 3.214
_exptl_absorpt_coefficient_mu 0.608
_exptl_absorpt_correction_T_max 1.000
_exptl_absorpt_correction_T_min 0.829
_exptl_absorpt_correction_type multi-scan
_exptl_crystal_colour yellow
_exptl_crystal_density_diffrn 0.868
_exptl_crystal_description block
_exptl_crystal_F_000 1692
_exptl_crystal_size_max 0.200
_exptl_crystal_size_mid 0.200
_exptl_crystal_size_min 0.200
_platon_squeeze_details
;
;
_refine_diff_density_max 0.660
_refine_diff_density_min -0.304
_refine_diff_density_rms 0.087
_refine_ls_abs_structure_details
;
 Refined as a perfect inversion twin.
;
_refine_ls_abs_structure_Flack 0.5
_refine_ls_extinction_method none
_refine_ls_goodness_of_fit_ref 1.033
_refine_ls_hydrogen_treatment constr
_refine_ls_matrix_type full
_refine_ls_number_parameters 174
_refine_ls_number_reflns 4896
_refine_ls_number_restraints 0
_refine_ls_restrained_S_all 1.033
_refine_ls_R_factor_all 0.1181
_refine_ls_R_factor_gt 0.0824
_refine_ls_shift/su_max 0.002
_refine_ls_shift/su_mean 0.000
_refine_ls_structure_factor_coef Fsqd
_refine_ls_weighting_details 'w=1/[\s^2^(Fo^2^)+(0.1594P)^2^] where P=(Fo^2^+2Fc^2^)/3'
_refine_ls_weighting_scheme calc
_refine_ls_wR_factor_gt 0.2253
_refine_ls_wR_factor_ref 0.2472
_reflns_Friedel_coverage 0.701
_reflns_Friedel_fraction_full 1.000
_reflns_Friedel_fraction_max 0.992
_reflns_number_gt 3035
_reflns_number_total 4896
_reflns_threshold_expression 'I > 2\s(I)'
_cod_data_source_file am7b17755_si_002.cif
_cod_data_source_block MOF-1
_cod_depositor_comments
;
The following automatic conversions were performed:

data item '_exptl_absorpt_correction_type' value 'Multi-scan' was
changed to 'multi-scan' in accordance with the
/home/data/users/saulius/crontab/automatic-downloads/current/ACS/lib/dictionaries/cif_core.dic
dictionary named 'cif_core.dic' version 2.4.2 last updated on
2011-04-26.

Automatic conversion script
Id: cif_fix_values 6909 2019-04-08 15:41:33Z antanas 
;
_cod_original_cell_volume 6314.3(18)
_cod_original_sg_symbol_Hall 'P 64 2c (0 0 -1)'
_cod_database_code 4515347
_shelx_shelxl_version_number 2014/7
_shelx_space_group_comment
;
The symmetry employed for this shelxl refinement is uniquely defined
by the following loop, which should always be used as a source of
symmetry information in preference to the above space-group names.
They are only intended as comments.
;
_shelx_estimated_absorpt_t_min 0.888
_shelx_estimated_absorpt_t_max 0.888

loop_
_space_group_symop_operation_xyz
'x, y, z'
'x-y, x, z+2/3'
'-y, x-y, z+1/3'
'-x, -y, z'
'-x+y, -x, z+2/3'
'y, -x+y, z+1/3'
'-y, -x, -z+1/3'
'x-y, -y, -z'
'x, x-y, -z+2/3'
'y, x, -z+1/3'
'-x+y, y, -z'
'-x, -x+y, -z+2/3'

loop_
_atom_site_label
_atom_site_type_symbol
_atom_site_fract_x
_atom_site_fract_y
_atom_site_fract_z
_atom_site_U_iso_or_equiv
_atom_site_adp_type
_atom_site_occupancy
_atom_site_site_symmetry_order
_atom_site_calc_flag
_atom_site_refinement_flags_posn
_atom_site_refinement_flags_adp
_atom_site_refinement_flags_occupancy
C1 C 0.2552(12) 0.9303(6) 0.6931(8) 0.215(10) Uani 1 1 d . . .
H1 H 0.2073 0.8936 0.7155 0.258 Uiso 1 1 calc R U .
C2 C 0.2862(10) 1.0250(6) 0.6908(7) 0.194(9) Uani 1 1 d . . .
H2 H 0.2525 1.0480 0.7071 0.233 Uiso 1 1 calc R U .
C3 C 0.3640(4) 1.0829(4) 0.6655(4) 0.0842(18) Uani 1 1 d . . .
C4 C 0.3954(12) 1.0379(8) 0.6394(9) 0.222(10) Uani 1 1 d . . .
H4 H 0.4411 1.0712 0.6152 0.266 Uiso 1 1 calc R U .
C5 C 0.3687(9) 0.9500(7) 0.6440(7) 0.181(8) Uani 1 1 d . . .
H5 H 0.4079 0.9299 0.6320 0.217 Uiso 1 1 calc R U .
C6 C 0.4020(4) 1.1841(4) 0.6668(3) 0.0820(17) Uani 1 1 d . . .
C7 C 0.3720(5) 1.2240(5) 0.7013(3) 0.0875(19) Uani 1 1 d . . .
H7 H 0.3278 1.1874 0.7256 0.105 Uiso 1 1 calc R U .
C8 C 0.4057(6) 1.3183(4) 0.7015(3) 0.090(2) Uani 1 1 d . . .
H8 H 0.3810 1.3436 0.7240 0.108 Uiso 1 1 calc R U .
C9 C 0.4778(4) 1.3758(4) 0.6672(4) 0.0836(17) Uani 1 1 d . . .
C10 C 0.5102(5) 1.3341(5) 0.6320(3) 0.0878(19) Uani 1 1 d . . .
H10 H 0.5575 1.3703 0.6093 0.105 Uiso 1 1 calc R U .
C11 C 0.4712(4) 1.2387(5) 0.6313(4) 0.092(2) Uani 1 1 d . . .
H11 H 0.4913 1.2113 0.6072 0.111 Uiso 1 1 calc R U .
C12 C 0.5225(3) 1.4775(3) 0.6667 0.075(2) Uani 1 2 d S T P
C13 C 0.2647(10) 0.6751(11) 0.5913(6) 0.150(6) Uani 1 1 d . . .
C14 C 0.2853(8) 0.6320(10) 0.5408(3) 0.128(4) Uani 1 1 d . . .
C15 C 0.2373(8) 0.5356(8) 0.5410(4) 0.137(4) Uani 1 1 d . . .
H15 H 0.1999 0.5012 0.5683 0.165 Uiso 1 1 calc R U .
C16 C 0.2491(7) 0.4983(14) 0.5000 0.160(7) Uani 1 2 d S T P
H16 H 0.2172 0.4344 0.5000 0.192 Uiso 1 2 calc R U P
C17 C 0.3378(5) 0.6756(10) 0.5000 0.103(3) Uani 1 2 d S T P
H17 H 0.3698 0.7395 0.5000 0.124 Uiso 1 2 calc R U P
N1 N 0.2927(3) 0.8910(4) 0.6637(3) 0.0863(15) Uani 1 1 d . . .
O1 O 0.3122(13) 0.7582(11) 0.5879(4) 0.218(7) Uani 1 1 d . . .
O2 O 0.2143(6) 0.6179(9) 0.6267(4) 0.153(3) Uani 1 1 d . . .
Zn1 Zn 0.24697(4) 0.75303(4) 0.6667 0.0784(4) Uani 1 2 d S T P

loop_
_atom_site_aniso_label
_atom_site_aniso_U_11
_atom_site_aniso_U_22
_atom_site_aniso_U_33
_atom_site_aniso_U_23
_atom_site_aniso_U_13
_atom_site_aniso_U_12
C1 0.229(16) 0.055(5) 0.33(2) 0.021(7) 0.177(16) 0.045(7)
C2 0.175(11) 0.055(5) 0.32(2) 0.017(7) 0.147(14) 0.031(6)
C3 0.070(4) 0.043(3) 0.129(5) 0.005(4) 0.004(4) 0.020(3)
C4 0.207(15) 0.084(7) 0.36(2) 0.027(10) 0.157(16) 0.060(8)
C5 0.147(10) 0.077(6) 0.32(2) 0.009(8) 0.115(11) 0.058(6)
C6 0.058(3) 0.054(3) 0.122(5) -0.012(4) -0.012(4) 0.019(3)
C7 0.066(4) 0.082(4) 0.112(5) 0.012(4) 0.021(4) 0.036(4)
C8 0.085(5) 0.059(4) 0.134(6) 0.000(4) 0.021(5) 0.042(4)
C9 0.050(3) 0.059(3) 0.138(5) 0.005(4) -0.009(4) 0.024(3)
C10 0.061(3) 0.067(4) 0.133(5) -0.004(4) 0.009(4) 0.030(3)
C11 0.076(4) 0.062(4) 0.136(5) -0.019(4) 0.005(4) 0.033(3)
C12 0.060(3) 0.060(3) 0.108(6) -0.016(4) -0.016(4) 0.031(4)
C13 0.153(11) 0.130(9) 0.188(14) 0.002(9) -0.094(10) 0.086(9)
C14 0.170(9) 0.218(12) 0.066(4) -0.041(6) -0.040(5) 0.151(10)
C15 0.165(10) 0.128(9) 0.115(7) 0.005(6) 0.028(6) 0.070(8)
C16 0.187(14) 0.139(12) 0.138(12) 0.000 0.040(11) 0.070(6)
C17 0.114(5) 0.124(9) 0.076(6) 0.000 -0.038(6) 0.062(4)
N1 0.059(3) 0.053(2) 0.146(5) 0.000(4) -0.009(3) 0.028(2)
O1 0.406(19) 0.273(14) 0.128(6) -0.063(8) -0.095(9) 0.284(15)
O2 0.145(7) 0.207(11) 0.138(6) -0.026(7) -0.006(5) 0.111(8)
Zn1 0.0598(5) 0.0598(5) 0.1076(8) 0.0007(5) 0.0007(5) 0.0240(5)

loop_
_atom_type_symbol
_atom_type_description
_atom_type_scat_dispersion_real
_atom_type_scat_dispersion_imag
_atom_type_scat_source
C C 0.0033 0.0016 'International Tables Vol C Tables 4.2.6.8 and 6.1.1.4'
H H 0.0000 0.0000 'International Tables Vol C Tables 4.2.6.8 and 6.1.1.4'
N N 0.0061 0.0033 'International Tables Vol C Tables 4.2.6.8 and 6.1.1.4'
O O 0.0106 0.0060 'International Tables Vol C Tables 4.2.6.8 and 6.1.1.4'
Zn Zn 0.2839 1.4301 'International Tables Vol C Tables 4.2.6.8 and 6.1.1.4'

loop_
_geom_angle_atom_site_label_1
_geom_angle_atom_site_label_2
_geom_angle_atom_site_label_3
_geom_angle
_geom_angle_site_symmetry_1
_geom_angle_site_symmetry_3
N1 C1 C2 122.0(10) . .
N1 C1 H1 119.0 . .
C2 C1 H1 119.0 . .
C3 C2 C1 120.9(10) . .
C3 C2 H2 119.5 . .
C1 C2 H2 119.5 . .
C4 C3 C2 111.1(9) . .
C4 C3 C6 127.4(9) . .
C2 C3 C6 121.4(8) . .
C3 C4 C5 126.5(14) . .
C3 C4 H4 116.8 . .
C5 C4 H4 116.8 . .
N1 C5 C4 123.9(10) . .
N1 C5 H5 118.1 . .
C4 C5 H5 118.1 . .
C7 C6 C11 119.9(6) . .
C7 C6 C3 121.8(7) . .
C11 C6 C3 118.3(7) . .
C6 C7 C8 121.7(7) . .
C6 C7 H7 119.2 . .
C8 C7 H7 119.2 . .
C7 C8 C9 119.8(6) . .
C7 C8 H8 120.1 . .
C9 C8 H8 120.1 . .
C10 C9 C8 118.3(6) . .
C10 C9 C12 117.9(6) . .
C8 C9 C12 123.9(6) . .
C11 C10 C9 120.2(7) . .
C11 C10 H10 119.9 . .
C9 C10 H10 119.9 . .
C10 C11 C6 120.0(7) . .
C10 C11 H11 120.0 . .
C6 C11 H11 120.0 . .
C12 C12 C9 124.0(3) 4_685 7_776
C12 C12 C9 124.0(3) 4_685 .
C9 C12 C9 111.9(7) 7_776 .
O1 C13 O2 135.7(17) . .
O1 C13 C14 107.0(15) . .
O2 C13 C14 116.6(12) . .
C17 C14 C15 118.6(9) . .
C17 C14 C13 128.6(13) . .
C15 C14 C13 112.8(11) . .
C16 C15 C14 114.6(12) . .
C16 C15 H15 122.7 . .
C14 C15 H15 122.7 . .
C15 C16 C15 130.4(19) 11_556 .
C15 C16 H16 114.8 11_556 .
C15 C16 H16 114.8 . .
C14 C17 C14 123.1(15) 11_556 .
C14 C17 H17 118.4 11_556 .
C14 C17 H17 118.4 . .
C5 N1 C1 112.2(7) . .
C5 N1 Zn1 124.1(5) . .
C1 N1 Zn1 122.0(6) . .
C13 O1 Zn1 82.3(13) . .
C13 O2 Zn1 80.7(10) . .
N1 Zn1 N1 98.0(3) 7_666 .
N1 Zn1 O1 91.3(4) 7_666 7_666
N1 Zn1 O1 118.5(4) . 7_666
N1 Zn1 O1 118.5(4) 7_666 .
N1 Zn1 O1 91.3(4) . .
O1 Zn1 O1 135.2(4) 7_666 .
N1 Zn1 O2 150.7(4) 7_666 7_666
N1 Zn1 O2 88.8(3) . 7_666
O1 Zn1 O2 60.8(4) 7_666 7_666
O1 Zn1 O2 89.6(4) . 7_666
N1 Zn1 O2 88.8(3) 7_666 .
N1 Zn1 O2 150.7(4) . .
O1 Zn1 O2 89.6(4) 7_666 .
O1 Zn1 O2 60.8(4) . .
O2 Zn1 O2 99.0(4) 7_666 .
N1 Zn1 C13 120.0(4) 7_666 7_666
N1 Zn1 C13 104.3(4) . 7_666
O1 Zn1 C13 29.5(4) 7_666 7_666
O1 Zn1 C13 115.9(4) . 7_666
O2 Zn1 C13 31.3(4) 7_666 7_666
O2 Zn1 C13 96.6(3) . 7_666

loop_
_geom_bond_atom_site_label_1
_geom_bond_atom_site_label_2
_geom_bond_distance
_geom_bond_site_symmetry_2
C1 N1 1.351(12) .
C1 C2 1.406(13) .
C1 H1 0.9300 .
C2 C3 1.346(13) .
C2 H2 0.9300 .
C3 C4 1.304(15) .
C3 C6 1.489(8) .
C4 C5 1.317(16) .
C4 H4 0.9300 .
C5 N1 1.268(12) .
C5 H5 0.9300 .
C6 C7 1.356(10) .
C6 C11 1.403(11) .
C7 C8 1.390(10) .
C7 H7 0.9300 .
C8 C9 1.420(11) .
C8 H8 0.9300 .
C9 C10 1.411(11) .
C9 C12 1.485(7) .
C10 C11 1.397(10) .
C10 H10 0.9300 .
C11 H11 0.9300 .
C12 C12 1.307(16) 4_685
C12 C9 1.485(7) 7_776
C13 O1 1.217(17) .
C13 O2 1.290(17) .
C13 C14 1.61(2) .
C14 C17 1.333(14) .
C14 C15 1.402(15) .
C15 C16 1.296(14) .
C15 H15 0.9300 .
C16 C15 1.296(14) 11_556
C16 H16 0.9300 .
C17 C14 1.333(14) 11_556
C17 H17 0.9300 .
N1 Zn1 2.047(5) .
O1 Zn1 2.291(13) .
O2 Zn1 2.297(11) .
Zn1 N1 2.047(5) 7_666
Zn1 O1 2.290(13) 7_666
Zn1 O2 2.297(11) 7_666
Zn1 C13 2.446(18) 7_666

loop_
_geom_torsion_atom_site_label_1
_geom_torsion_atom_site_label_2
_geom_torsion_atom_site_label_3
_geom_torsion_atom_site_label_4
_geom_torsion
_geom_torsion_site_symmetry_4
N1 C1 C2 C3 -11(3) .
C1 C2 C3 C4 9(3) .
C1 C2 C3 C6 -174.5(16) .
C2 C3 C4 C5 -13(3) .
C6 C3 C4 C5 170.2(19) .
C3 C4 C5 N1 20(4) .
C4 C3 C6 C7 -169.7(16) .
C2 C3 C6 C7 13.8(16) .
C4 C3 C6 C11 9.7(19) .
C2 C3 C6 C11 -166.8(12) .
C11 C6 C7 C8 2.5(12) .
C3 C6 C7 C8 -178.1(8) .
C6 C7 C8 C9 -4.4(13) .
C7 C8 C9 C10 3.0(12) .
C7 C8 C9 C12 -175.9(7) .
C8 C9 C10 C11 0.3(12) .
C12 C9 C10 C11 179.3(7) .
C9 C10 C11 C6 -2.3(12) .
C7 C6 C11 C10 0.9(12) .
C3 C6 C11 C10 -178.5(7) .
C10 C9 C12 C12 133.2(5) 4_685
C8 C9 C12 C12 -47.9(9) 4_685
C10 C9 C12 C9 -46.8(5) 7_776
C8 C9 C12 C9 132.1(9) 7_776
O1 C13 C14 C17 -5.0(12) .
O2 C13 C14 C17 -177.0(8) .
O1 C13 C14 C15 177.5(10) .
O2 C13 C14 C15 5.5(13) .
C17 C14 C15 C16 -0.4(14) .
C13 C14 C15 C16 177.3(8) .
C14 C15 C16 C15 0.2(7) 11_556
C15 C14 C17 C14 0.2(7) 11_556
C13 C14 C17 C14 -177.1(9) 11_556
C4 C5 N1 C1 -19(3) .
C4 C5 N1 Zn1 175.8(19) .
C2 C1 N1 C5 14(3) .
C2 C1 N1 Zn1 -179.6(15) .
O2 C13 O1 Zn1 -8.1(15) .
C14 C13 O1 Zn1 -177.9(6) .
O1 C13 O2 Zn1 8.1(15) .
C14 C13 O2 Zn1 177.2(7) .

loop_
_platon_squeeze_void_nr
_platon_squeeze_void_average_x
_platon_squeeze_void_average_y
_platon_squeeze_void_average_z
_platon_squeeze_void_volume
_platon_squeeze_void_count_electrons
_platon_squeeze_void_content
1 -0.019 -0.005 -0.004 6485 828 ' '
